data_4326013
loop_
_publ_author_name
'Craig B. Pamplin'
'Steven J. Rettig'
'Brian O. Patrick'
'Brian R. James'

_publ_section_title
;
 Reactions of the Bis(dialkylphosphino)methane Complexes
 Pd2X2(\m-R2PCH2PR2)2 (X = halogen, R = Me or Et) with H2S, S8, COS, and
 CS2; Detection of Reaction Intermediates
;
_journal_name_full 'Inorganic Chemistry'
_journal_page_first 8094
_journal_page_last 8105
_journal_paper_doi 10.1021/ic200503d
_journal_volume 50
_journal_year 2011
_chemical_formula_sum 'C10 H28 Cl2 P4 Pd2 S'
_chemical_formula_weight 587.96
_chemical_name_systematic
;
 ?
;
_space_group_IT_number 19
_symmetry_cell_setting orthorhombic
_symmetry_space_group_name_Hall 'P 2ac 2ab'
_symmetry_space_group_name_H-M 'P 21 21 21'
_atom_sites_solution_hydrogens geom
_atom_sites_solution_primary direct
_atom_sites_solution_secondary difmap
_audit_creation_method SHELXL-97
_cell_angle_alpha 90.00
_cell_angle_beta 90.00
_cell_angle_gamma 90.00
_cell_formula_units_Z 4
_cell_length_a 10.9707(11)
_cell_length_b 12.3132(3)
_cell_length_c 15.2999(2)
_cell_measurement_reflns_used 15382
_cell_measurement_temperature 180(2)
_cell_measurement_theta_max 30.05
_cell_measurement_theta_min 2.0
_cell_volume 2066.8(2)
_computing_structure_refinement 'SHELXL-97 (Sheldrick, 2008)'
_diffrn_ambient_temperature 180(2)
_diffrn_measured_fraction_theta_full 0.998
_diffrn_measured_fraction_theta_max 0.900
_diffrn_measurement_device_type 'Rigaku/ADSC CCD'
_diffrn_measurement_method 'area detector'
_diffrn_radiation_monochromator graphite
_diffrn_radiation_source 'fine-focus sealed tube'
_diffrn_radiation_type MoK\a
_diffrn_radiation_wavelength 0.71070
_diffrn_reflns_av_R_equivalents 0.0215
_diffrn_reflns_av_sigmaI/netI 0.0196
_diffrn_reflns_limit_h_max 12
_diffrn_reflns_limit_h_min -13
_diffrn_reflns_limit_k_max 14
_diffrn_reflns_limit_k_min -15
_diffrn_reflns_limit_l_max 21
_diffrn_reflns_limit_l_min -16
_diffrn_reflns_number 17706
_diffrn_reflns_theta_full 25.00
_diffrn_reflns_theta_max 30.03
_diffrn_reflns_theta_min 2.28
_exptl_absorpt_coefficient_mu 2.396
_exptl_absorpt_correction_T_max 0.487
_exptl_absorpt_correction_T_min 0.360
_exptl_absorpt_correction_type multi-scan
_exptl_crystal_colour red
_exptl_crystal_density_diffrn 1.890
_exptl_crystal_description prism
_exptl_crystal_F_000 1160
_exptl_crystal_size_max 0.38
_exptl_crystal_size_mid 0.33
_exptl_crystal_size_min 0.30
_refine_diff_density_max 0.400
_refine_diff_density_min -0.735
_refine_diff_density_rms 0.108
_refine_ls_abs_structure_details 'Flack H D (1983), Acta Cryst. A39, 876-881'
_refine_ls_abs_structure_Flack 0.061(16)
_refine_ls_extinction_method none
_refine_ls_goodness_of_fit_ref 1.085
_refine_ls_hydrogen_treatment constr
_refine_ls_matrix_type full
_refine_ls_number_parameters 180
_refine_ls_number_reflns 5278
_refine_ls_number_restraints 0
_refine_ls_restrained_S_all 1.085
_refine_ls_R_factor_all 0.0193
_refine_ls_R_factor_gt 0.0175
_refine_ls_shift/su_max 0.001
_refine_ls_shift/su_mean 0.000
_refine_ls_structure_factor_coef Fsqd
_refine_ls_weighting_details 'calc w=1/[\s^2^(Fo^2^)+(0.0275P)^2^+0.0460P] where P=(Fo^2^+2Fc^2^)/3'
_refine_ls_weighting_scheme calc
_refine_ls_wR_factor_gt 0.0435
_refine_ls_wR_factor_ref 0.0439
_reflns_number_gt 5064
_reflns_number_total 5278
_reflns_threshold_expression >2\s(I)
_cod_data_source_file ic200503d_si_001_3.cif
_cod_data_source_block 2a
_cod_database_code 4326013

loop_
_symmetry_equiv_pos_as_xyz
'x, y, z'
'-x+1/2, -y, z+1/2'
'x+1/2, -y+1/2, -z'
'-x, y+1/2, -z+1/2'

loop_
_atom_site_label
_atom_site_type_symbol
_atom_site_fract_x
_atom_site_fract_y
_atom_site_fract_z
_atom_site_U_iso_or_equiv
_atom_site_adp_type
_atom_site_occupancy
_atom_site_symmetry_multiplicity
_atom_site_calc_flag
_atom_site_refinement_flags
Pd1 Pd 0.239012(15) 0.142489(13) 0.206519(9) 0.01159(4) Uani 1 1 d .
Pd2 Pd 0.319158(16) 0.332130(12) 0.061212(9) 0.01224(4) Uani 1 1 d .
Cl1 Cl 0.06862(6) 0.04836(5) 0.26324(4) 0.02793(14) Uani 1 1 d .
Cl2 Cl 0.21655(7) 0.44689(5) -0.03809(4) 0.03023(16) Uani 1 1 d .
S1 S 0.41563(5) 0.22409(5) 0.16134(3) 0.01455(11) Uani 1 1 d .
P1 P 0.24223(6) 0.27516(5) 0.31166(3) 0.01457(11) Uani 1 1 d .
P2 P 0.31665(6) 0.45529(5) 0.17420(4) 0.01672(12) Uani 1 1 d .
P3 P 0.24038(6) 0.02710(5) 0.08749(3) 0.01459(11) Uani 1 1 d .
P4 P 0.34166(5) 0.19561(5) -0.04153(3) 0.01374(12) Uani 1 1 d .
C1 C 0.2241(2) 0.41194(18) 0.26679(13) 0.0168(5) Uani 1 1 d .
H1A H 0.1375 0.4201 0.2496 0.020 Uiso 1 1 calc R
H1B H 0.2389 0.4639 0.3150 0.020 Uiso 1 1 calc R
C2 C 0.3746(3) 0.2798(2) 0.38288(15) 0.0245(6) Uani 1 1 d .
H2A H 0.3735 0.3473 0.4167 0.037 Uiso 1 1 calc R
H2B H 0.4490 0.2769 0.3475 0.037 Uiso 1 1 calc R
H2C H 0.3728 0.2176 0.4228 0.037 Uiso 1 1 calc R
C3 C 0.1167(3) 0.2735(2) 0.38936(16) 0.0283(6) Uani 1 1 d .
H3A H 0.1166 0.2043 0.4210 0.042 Uiso 1 1 calc R
H3B H 0.0394 0.2820 0.3580 0.042 Uiso 1 1 calc R
H3C H 0.1265 0.3334 0.4310 0.042 Uiso 1 1 calc R
C4 C 0.4635(3) 0.4918(2) 0.22002(18) 0.0313(6) Uani 1 1 d .
H4A H 0.4513 0.5374 0.2718 0.047 Uiso 1 1 calc R
H4B H 0.5109 0.5319 0.1764 0.047 Uiso 1 1 calc R
H4C H 0.5076 0.4257 0.2367 0.047 Uiso 1 1 calc R
C5 C 0.2501(3) 0.5875(2) 0.15130(17) 0.0344(7) Uani 1 1 d .
H5A H 0.2508 0.6316 0.2046 0.052 Uiso 1 1 calc R
H5B H 0.1659 0.5781 0.1312 0.052 Uiso 1 1 calc R
H5C H 0.2977 0.6240 0.1057 0.052 Uiso 1 1 calc R
C6 C 0.3506(2) 0.05632(19) 0.00161(14) 0.0167(5) Uani 1 1 d .
H6A H 0.3377 0.0047 -0.0471 0.020 Uiso 1 1 calc R
H6B H 0.4336 0.0439 0.0249 0.020 Uiso 1 1 calc R
C7 C 0.0935(3) 0.0183(2) 0.03327(16) 0.0249(6) Uani 1 1 d .
H7A H 0.0990 -0.0326 -0.0158 0.037 Uiso 1 1 calc R
H7B H 0.0701 0.0902 0.0115 0.037 Uiso 1 1 calc R
H7C H 0.0320 -0.0075 0.0749 0.037 Uiso 1 1 calc R
C8 C 0.2705(3) -0.1143(2) 0.11484(16) 0.0298(6) Uani 1 1 d .
H8A H 0.2084 -0.1403 0.1558 0.045 Uiso 1 1 calc R
H8B H 0.3512 -0.1204 0.1419 0.045 Uiso 1 1 calc R
H8C H 0.2681 -0.1584 0.0615 0.045 Uiso 1 1 calc R
C9 C 0.2284(3) 0.1889(2) -0.12789(15) 0.0274(6) Uani 1 1 d .
H9A H 0.2359 0.2530 -0.1655 0.041 Uiso 1 1 calc R
H9B H 0.1467 0.1871 -0.1020 0.041 Uiso 1 1 calc R
H9C H 0.2414 0.1231 -0.1627 0.041 Uiso 1 1 calc R
C10 C 0.4822(2) 0.2072(2) -0.10243(17) 0.0270(6) Uani 1 1 d .
H10A H 0.4853 0.1504 -0.1472 0.041 Uiso 1 1 calc R
H10B H 0.5516 0.1988 -0.0626 0.041 Uiso 1 1 calc R
H10C H 0.4861 0.2787 -0.1305 0.041 Uiso 1 1 calc R

loop_
_atom_site_aniso_label
_atom_site_aniso_U_11
_atom_site_aniso_U_22
_atom_site_aniso_U_33
_atom_site_aniso_U_23
_atom_site_aniso_U_13
_atom_site_aniso_U_12
Pd1 0.01296(9) 0.00906(8) 0.01276(7) 0.00019(6) 0.00030(6) -0.00074(6)
Pd2 0.01557(9) 0.00926(8) 0.01188(6) 0.00089(6) 0.00213(6) -0.00009(6)
Cl1 0.0260(4) 0.0281(3) 0.0297(3) 0.0036(3) 0.0069(2) -0.0123(3)
Cl2 0.0456(4) 0.0234(3) 0.0217(3) 0.0109(2) -0.0012(2) 0.0092(3)
S1 0.0117(3) 0.0146(3) 0.0173(2) 0.0014(2) -0.00110(19) -0.0007(2)
P1 0.0184(3) 0.0129(3) 0.0125(2) -0.00062(19) 0.0006(2) 0.0019(2)
P2 0.0245(3) 0.0086(3) 0.0171(2) -0.0020(2) 0.0023(2) -0.0010(3)
P3 0.0188(3) 0.0094(3) 0.0155(2) -0.0014(2) -0.0012(2) -0.0008(2)
P4 0.0150(3) 0.0139(3) 0.0123(2) -0.0014(2) 0.00161(19) -0.0009(2)
C1 0.0206(13) 0.0142(11) 0.0155(9) -0.0020(8) 0.0000(8) 0.0041(9)
C2 0.0330(15) 0.0224(13) 0.0182(11) -0.0021(10) -0.0093(10) 0.0069(11)
C3 0.0358(17) 0.0248(14) 0.0242(12) -0.0026(11) 0.0110(11) 0.0010(12)
C4 0.0314(17) 0.0245(14) 0.0381(15) -0.0113(12) 0.0008(12) -0.0133(12)
C5 0.059(2) 0.0129(13) 0.0312(13) 0.0032(10) 0.0081(14) 0.0079(13)
C6 0.0195(13) 0.0141(11) 0.0166(10) -0.0040(9) 0.0010(8) 0.0026(9)
C7 0.0229(14) 0.0280(14) 0.0239(11) -0.0022(11) -0.0043(10) -0.0079(11)
C8 0.0470(19) 0.0157(12) 0.0267(12) 0.0026(10) -0.0023(11) 0.0042(12)
C9 0.0315(15) 0.0296(14) 0.0211(11) -0.0002(10) -0.0090(10) -0.0010(12)
C10 0.0248(15) 0.0270(15) 0.0292(13) -0.0078(11) 0.0127(10) -0.0060(11)

loop_
_atom_type_symbol
_atom_type_description
_atom_type_scat_dispersion_real
_atom_type_scat_dispersion_imag
_atom_type_scat_source
C C 0.0033 0.0016 'International Tables Vol C Tables 4.2.6.8 and 6.1.1.4'
H H 0.0000 0.0000 'International Tables Vol C Tables 4.2.6.8 and 6.1.1.4'
Cl Cl 0.1484 0.1585 'International Tables Vol C Tables 4.2.6.8 and 6.1.1.4'
P P 0.1023 0.0942 'International Tables Vol C Tables 4.2.6.8 and 6.1.1.4'
Pd Pd -0.9988 1.0072 'International Tables Vol C Tables 4.2.6.8 and 6.1.1.4'
S S 0.1246 0.1234 'International Tables Vol C Tables 4.2.6.8 and 6.1.1.4'

loop_
_geom_angle_atom_site_label_1
_geom_angle_atom_site_label_2
_geom_angle_atom_site_label_3
_geom_angle
S1 Pd1 P1 83.46(2)
S1 Pd1 P3 91.51(2)
P1 Pd1 P3 172.41(2)
S1 Pd1 Cl1 174.27(2)
P1 Pd1 Cl1 95.96(2)
P3 Pd1 Cl1 89.60(2)
S1 Pd2 P2 83.44(2)
S1 Pd2 P4 89.03(2)
P2 Pd2 P4 172.16(2)
S1 Pd2 Cl2 178.04(2)
P2 Pd2 Cl2 94.78(2)
P4 Pd2 Cl2 92.78(2)
Pd2 S1 Pd1 93.77(2)
C2 P1 C3 102.32(12)
C2 P1 C1 106.47(12)
C3 P1 C1 99.96(12)
C2 P1 Pd1 117.10(9)
C3 P1 Pd1 116.03(10)
C1 P1 Pd1 113.01(7)
C4 P2 C5 102.08(15)
C4 P2 C1 105.49(12)
C5 P2 C1 100.85(13)
C4 P2 Pd2 116.32(10)
C5 P2 Pd2 116.77(9)
C1 P2 Pd2 113.43(8)
C7 P3 C6 105.75(11)
C7 P3 C8 102.04(13)
C6 P3 C8 103.55(12)
C7 P3 Pd1 113.03(9)
C6 P3 Pd1 116.85(8)
C8 P3 Pd1 114.09(8)
C10 P4 C9 102.27(13)
C10 P4 C6 102.31(12)
C9 P4 C6 104.78(12)
C10 P4 Pd2 112.56(9)
C9 P4 Pd2 117.01(9)
C6 P4 Pd2 116.03(7)
P2 C1 P1 120.02(13)
P2 C1 H1A 107.3
P1 C1 H1A 107.3
P2 C1 H1B 107.3
P1 C1 H1B 107.3
H1A C1 H1B 106.9
P1 C2 H2A 109.5
P1 C2 H2B 109.5
H2A C2 H2B 109.5
P1 C2 H2C 109.5
H2A C2 H2C 109.5
H2B C2 H2C 109.5
P1 C3 H3A 109.5
P1 C3 H3B 109.5
H3A C3 H3B 109.5
P1 C3 H3C 109.5
H3A C3 H3C 109.5
H3B C3 H3C 109.5
P2 C4 H4A 109.5
P2 C4 H4B 109.5
H4A C4 H4B 109.5
P2 C4 H4C 109.5
H4A C4 H4C 109.5
H4B C4 H4C 109.5
P2 C5 H5A 109.5
P2 C5 H5B 109.5
H5A C5 H5B 109.5
P2 C5 H5C 109.5
H5A C5 H5C 109.5
H5B C5 H5C 109.5
P3 C6 P4 114.05(12)
P3 C6 H6A 108.7
P4 C6 H6A 108.7
P3 C6 H6B 108.7
P4 C6 H6B 108.7
H6A C6 H6B 107.6
P3 C7 H7A 109.5
P3 C7 H7B 109.5
H7A C7 H7B 109.5
P3 C7 H7C 109.5
H7A C7 H7C 109.5
H7B C7 H7C 109.5
P3 C8 H8A 109.5
P3 C8 H8B 109.5
H8A C8 H8B 109.5
P3 C8 H8C 109.5
H8A C8 H8C 109.5
H8B C8 H8C 109.5
P4 C9 H9A 109.5
P4 C9 H9B 109.5
H9A C9 H9B 109.5
P4 C9 H9C 109.5
H9A C9 H9C 109.5
H9B C9 H9C 109.5
P4 C10 H10A 109.5
P4 C10 H10B 109.5
H10A C10 H10B 109.5
P4 C10 H10C 109.5
H10A C10 H10C 109.5
H10B C10 H10C 109.5

loop_
_geom_bond_atom_site_label_1
_geom_bond_atom_site_label_2
_geom_bond_distance
Pd1 S1 2.2895(6)
Pd1 P1 2.2930(6)
Pd1 P3 2.3099(5)
Pd1 Cl1 2.3645(6)
Pd2 S1 2.2884(6)
Pd2 P2 2.2997(6)
Pd2 P4 2.3147(6)
Pd2 Cl2 2.3605(6)
P1 C2 1.816(3)
P1 C3 1.819(3)
P1 C1 1.830(2)
P2 C4 1.813(3)
P2 C5 1.818(3)
P2 C1 1.823(2)
P3 C7 1.816(3)
P3 C6 1.821(2)
P3 C8 1.821(3)
P4 C10 1.807(3)
P4 C9 1.816(2)
P4 C6 1.840(2)
C1 H1A 0.9900
C1 H1B 0.9900
C2 H2A 0.9800
C2 H2B 0.9800
C2 H2C 0.9800
C3 H3A 0.9800
C3 H3B 0.9800
C3 H3C 0.9800
C4 H4A 0.9800
C4 H4B 0.9800
C4 H4C 0.9800
C5 H5A 0.9800
C5 H5B 0.9800
C5 H5C 0.9800
C6 H6A 0.9900
C6 H6B 0.9900
C7 H7A 0.9800
C7 H7B 0.9800
C7 H7C 0.9800
C8 H8A 0.9800
C8 H8B 0.9800
C8 H8C 0.9800
C9 H9A 0.9800
C9 H9B 0.9800
C9 H9C 0.9800
C10 H10A 0.9800
C10 H10B 0.9800
C10 H10C 0.9800

loop_
_geom_torsion_atom_site_label_1
_geom_torsion_atom_site_label_2
_geom_torsion_atom_site_label_3
_geom_torsion_atom_site_label_4
_geom_torsion
P2 Pd2 S1 Pd1 93.46(2)
P4 Pd2 S1 Pd1 -88.72(2)
Cl2 Pd2 S1 Pd1 68.8(7)
P1 Pd1 S1 Pd2 -94.05(2)
P3 Pd1 S1 Pd2 80.25(2)
Cl1 Pd1 S1 Pd2 -178.6(2)
S1 Pd1 P1 C2 -58.86(10)
P3 Pd1 P1 C2 -107.6(2)
Cl1 Pd1 P1 C2 115.41(11)
S1 Pd1 P1 C3 -179.97(11)
P3 Pd1 P1 C3 131.3(2)
Cl1 Pd1 P1 C3 -5.70(11)
S1 Pd1 P1 C1 65.41(9)
P3 Pd1 P1 C1 16.7(2)
Cl1 Pd1 P1 C1 -120.32(9)
S1 Pd2 P2 C4 57.77(11)
P4 Pd2 P2 C4 41.6(2)
Cl2 Pd2 P2 C4 -123.05(11)
S1 Pd2 P2 C5 178.50(13)
P4 Pd2 P2 C5 162.31(19)
Cl2 Pd2 P2 C5 -2.32(13)
S1 Pd2 P2 C1 -64.86(9)
P4 Pd2 P2 C1 -81.05(19)
Cl2 Pd2 P2 C1 114.32(9)
S1 Pd1 P3 C7 -133.15(10)
P1 Pd1 P3 C7 -84.8(2)
Cl1 Pd1 P3 C7 52.47(10)
S1 Pd1 P3 C6 -10.08(9)
P1 Pd1 P3 C6 38.3(2)
Cl1 Pd1 P3 C6 175.54(9)
S1 Pd1 P3 C8 110.85(12)
P1 Pd1 P3 C8 159.2(2)
Cl1 Pd1 P3 C8 -63.53(12)
S1 Pd2 P4 C10 -90.18(11)
P2 Pd2 P4 C10 -74.1(2)
Cl2 Pd2 P4 C10 90.57(11)
S1 Pd2 P4 C9 151.79(10)
P2 Pd2 P4 C9 167.87(18)
Cl2 Pd2 P4 C9 -27.46(10)
S1 Pd2 P4 C6 27.20(9)
P2 Pd2 P4 C6 43.3(2)
Cl2 Pd2 P4 C6 -152.05(9)
C4 P2 C1 P1 -79.82(17)
C5 P2 C1 P1 174.27(16)
Pd2 P2 C1 P1 48.62(16)
C2 P1 C1 P2 80.97(16)
C3 P1 C1 P2 -172.90(15)
Pd1 P1 C1 P2 -48.94(16)
C7 P3 C6 P4 72.40(15)
C8 P3 C6 P4 179.31(13)
Pd1 P3 C6 P4 -54.35(14)
C10 P4 C6 P3 166.34(13)
C9 P4 C6 P3 -87.26(15)
Pd2 P4 C6 P3 43.40(15)
